data_7118364
loop_
_publ_author_name
'Iwahara, Hideaki'
'Kushida, Tomokatsu'
'Yamaguchi, Shigehiro'

_publ_section_title
;
 A planarized 9-phenylanthracene: a simple electron-donating building
 block for fluorescent materials.
;
_journal_issue 6
_journal_name_full 'Chemical communications (Cambridge, England)'
_journal_page_first 1124
_journal_page_last 1127
_journal_paper_doi 10.1039/c5cc08259e
_journal_volume 52
_journal_year 2016
_chemical_formula_moiety 'C20 H14'
_chemical_formula_sum 'C20 H14'
_chemical_formula_weight 254.31
_chemical_name_systematic
; 
 ? 
;
_space_group_IT_number 2
_symmetry_cell_setting triclinic
_symmetry_Int_Tables_number 2
_symmetry_space_group_name_Hall '-P 1'
_symmetry_space_group_name_H-M 'P -1'
_atom_sites_solution_hydrogens geom
_atom_sites_solution_primary direct
_atom_sites_solution_secondary difmap
_audit_creation_method SHELXL-97
_audit_update_record
;
2015-09-24 deposited with the CCDC.
2015-10-22 downloaded from the CCDC.
;
_cell_angle_alpha 84.94(4)
_cell_angle_beta 76.39(4)
_cell_angle_gamma 77.39(4)
_cell_formula_units_Z 2
_cell_length_a 6.247(6)
_cell_length_b 10.259(11)
_cell_length_c 10.779(11)
_cell_measurement_reflns_used 1904
_cell_measurement_temperature 123(2)
_cell_measurement_theta_max 31.3
_cell_measurement_theta_min 2.8
_cell_volume 654.7(12)
_computing_structure_refinement 'SHELXL-97 (Sheldrick, 1997)'
_computing_structure_solution 'SHELXS-97 (Sheldrick, 1990)'
_diffrn_ambient_temperature 123(2)
_diffrn_detector_area_resol_mean 28.5714
_diffrn_measured_fraction_theta_full 0.971
_diffrn_measured_fraction_theta_max 0.971
_diffrn_measurement_device_type
;
Saturn70 CCD (4x4 bin mode) with MicroMax-007
;
_diffrn_measurement_method dtprofit.ref
_diffrn_radiation_monochromator VariMax
_diffrn_radiation_source 'fine-focus sealed tube'
_diffrn_radiation_type MoKa
_diffrn_radiation_wavelength 0.71075
_diffrn_reflns_av_R_equivalents 0.0614
_diffrn_reflns_av_sigmaI/netI 0.1075
_diffrn_reflns_limit_h_max 7
_diffrn_reflns_limit_h_min -7
_diffrn_reflns_limit_k_max 12
_diffrn_reflns_limit_k_min -12
_diffrn_reflns_limit_l_max 12
_diffrn_reflns_limit_l_min -11
_diffrn_reflns_number 4223
_diffrn_reflns_theta_full 25.00
_diffrn_reflns_theta_max 25.00
_diffrn_reflns_theta_min 3.43
_exptl_absorpt_coefficient_mu 0.073
_exptl_absorpt_correction_T_max 0.9927
_exptl_absorpt_correction_T_min 0.9856
_exptl_absorpt_correction_type multi-scan
_exptl_absorpt_process_details 'Jacobson, R. (1998) Private communication'
_exptl_crystal_colour colorless
_exptl_crystal_density_diffrn 1.290
_exptl_crystal_density_method 'not measured'
_exptl_crystal_description prism
_exptl_crystal_F_000 268
_exptl_crystal_size_max 0.20
_exptl_crystal_size_mid 0.20
_exptl_crystal_size_min 0.10
_refine_diff_density_max 0.928
_refine_diff_density_min -0.457
_refine_diff_density_rms 0.136
_refine_ls_extinction_coef none
_refine_ls_extinction_method none
_refine_ls_goodness_of_fit_ref 0.962
_refine_ls_hydrogen_treatment constr
_refine_ls_matrix_type full
_refine_ls_number_parameters 181
_refine_ls_number_reflns 2241
_refine_ls_number_restraints 0
_refine_ls_restrained_S_all 0.962
_refine_ls_R_factor_all 0.1514
_refine_ls_R_factor_gt 0.1195
_refine_ls_shift/su_max 0.000
_refine_ls_shift/su_mean 0.000
_refine_ls_structure_factor_coef Fsqd
_refine_ls_weighting_details 'calc w=1/[\s^2^(Fo^2^)+(0.1860P)^2^+0.0000P] where P=(Fo^2^+2Fc^2^)/3'
_refine_ls_weighting_scheme calc
_refine_ls_wR_factor_gt 0.2763
_refine_ls_wR_factor_ref 0.2975
_reflns_number_gt 1223
_reflns_number_total 2241
_reflns_threshold_expression >2sigma(I)
_cod_data_source_file c5cc08259e2.cif
_cod_data_source_block compd3
_cod_depositor_comments
;
The following automatic conversions were performed:

'_exptl_absorpt_correction_type' value 'Multi-scan' changed to
'multi-scan' according to
/usr/data/users/saulius/crontab/automatic-downloads/rss-feeds/RSC/lib/dictionaries/cif_core.dic
dictionary named 'cif_core.dic' version 2.4.2 from 2011-04-26.

Automatic conversion script
Id: cif_fix_values 4268 2015-11-12 08:31:59Z antanas 
;
_cod_original_sg_symbol_H-M P-1
_cod_database_code 7118364

loop_
_symmetry_equiv_pos_as_xyz
'x, y, z'
'-x, -y, -z'

loop_
_atom_site_label
_atom_site_type_symbol
_atom_site_fract_x
_atom_site_fract_y
_atom_site_fract_z
_atom_site_U_iso_or_equiv
_atom_site_adp_type
_atom_site_occupancy
_atom_site_symmetry_multiplicity
_atom_site_calc_flag
_atom_site_refinement_flags
C14 C 0.2356(6) 0.3117(4) 0.2005(4) 0.0184(9) Uani 1 1 d .
C7 C 0.5494(6) 0.1621(4) 0.3402(4) 0.0218(10) Uani 1 1 d .
C1 C 0.4471(6) 0.2443(4) 0.1352(4) 0.0182(9) Uani 1 1 d .
C2 C 0.6069(6) 0.1703(4) 0.1995(4) 0.0201(10) Uani 1 1 d .
C9 C 0.1819(6) 0.3064(4) 0.3411(4) 0.0209(10) Uani 1 1 d .
C6 C 0.7089(6) 0.0838(4) 0.4032(4) 0.0235(10) Uani 1 1 d .
H6 H 0.6720 0.0769 0.4939 0.028 Uiso 1 1 calc R
C10 C -0.0301(7) 0.3772(4) 0.4051(4) 0.0266(10) Uani 1 1 d .
H10 H -0.0646 0.3745 0.4959 0.032 Uiso 1 1 calc R
C8 C 0.3398(7) 0.2316(4) 0.4024(4) 0.0236(10) Uani 1 1 d .
H8 H 0.3036 0.2271 0.4932 0.028 Uiso 1 1 calc R
C15 C 0.5024(6) 0.2515(4) -0.0083(3) 0.0178(9) Uani 1 1 d .
C3 C 0.8252(6) 0.0999(4) 0.1392(4) 0.0203(9) Uani 1 1 d .
H3 H 0.8686 0.1045 0.0486 0.024 Uiso 1 1 calc R
C17 C 0.4538(6) 0.1873(4) -0.2102(4) 0.0234(10) Uani 1 1 d .
H17 H 0.3848 0.1395 -0.2558 0.028 Uiso 1 1 calc R
C12 C -0.1358(7) 0.4525(4) 0.2065(4) 0.0264(10) Uani 1 1 d .
H12 H -0.2442 0.5011 0.1618 0.032 Uiso 1 1 calc R
C5 C 0.9142(7) 0.0171(4) 0.3405(4) 0.0267(10) Uani 1 1 d .
H5 H 1.0168 -0.0353 0.3869 0.032 Uiso 1 1 calc R
C4 C 0.9729(7) 0.0271(4) 0.2049(4) 0.0256(10) Uani 1 1 d .
H4 H 1.1165 -0.0176 0.1603 0.031 Uiso 1 1 calc R
C13 C 0.0647(6) 0.3874(4) 0.1416(4) 0.0210(9) Uani 1 1 d .
H13 H 0.0938 0.3924 0.0509 0.025 Uiso 1 1 calc R
C18 C 0.6043(6) 0.2637(4) -0.2754(3) 0.0212(10) Uani 1 1 d .
H18 H 0.6389 0.2677 -0.3662 0.025 Uiso 1 1 calc R
C19 C 0.7057(6) 0.3348(4) -0.2104(4) 0.0229(10) Uani 1 1 d .
H19 H 0.8080 0.3878 -0.2560 0.027 Uiso 1 1 calc R
C16 C 0.4041(6) 0.1808(4) -0.0779(4) 0.0202(9) Uani 1 1 d .
H16 H 0.3014 0.1274 -0.0334 0.024 Uiso 1 1 calc R
C11 C -0.1857(7) 0.4484(4) 0.3445(4) 0.0262(10) Uani 1 1 d .
H11 H -0.3257 0.4951 0.3915 0.031 Uiso 1 1 calc R
C20 C 0.6555(6) 0.3275(4) -0.0773(3) 0.0210(9) Uani 1 1 d .
H20 H 0.7265 0.3750 -0.0325 0.025 Uiso 1 1 calc R

loop_
_atom_site_aniso_label
_atom_site_aniso_U_11
_atom_site_aniso_U_22
_atom_site_aniso_U_33
_atom_site_aniso_U_23
_atom_site_aniso_U_13
_atom_site_aniso_U_12
C14 0.0189(19) 0.0130(19) 0.025(2) -0.0049(16) -0.0051(17) -0.0056(16)
C7 0.026(2) 0.019(2) 0.026(2) 0.0004(17) -0.0093(18) -0.0105(18)
C1 0.0188(19) 0.0136(19) 0.026(2) -0.0025(16) -0.0095(17) -0.0054(16)
C2 0.021(2) 0.014(2) 0.028(2) -0.0047(17) -0.0063(18) -0.0076(17)
C9 0.020(2) 0.015(2) 0.030(2) 0.0012(17) -0.0095(18) -0.0080(17)
C6 0.026(2) 0.022(2) 0.025(2) -0.0078(17) -0.0067(18) -0.0066(18)
C10 0.031(2) 0.025(2) 0.025(2) -0.0085(18) -0.0007(18) -0.0120(19)
C8 0.030(2) 0.022(2) 0.021(2) -0.0057(17) -0.0028(18) -0.0100(19)
C15 0.0186(19) 0.017(2) 0.017(2) -0.0010(15) -0.0072(16) 0.0006(16)
C3 0.020(2) 0.018(2) 0.026(2) -0.0004(16) -0.0088(17) -0.0054(17)
C17 0.026(2) 0.026(2) 0.024(2) -0.0024(17) -0.0108(18) -0.0096(18)
C12 0.021(2) 0.022(2) 0.037(3) -0.0074(18) -0.0077(19) -0.0017(18)
C5 0.029(2) 0.027(2) 0.028(2) 0.0004(18) -0.0137(19) -0.006(2)
C4 0.026(2) 0.021(2) 0.031(2) -0.0034(18) -0.0097(19) -0.0037(18)
C13 0.022(2) 0.022(2) 0.023(2) -0.0021(17) -0.0081(17) -0.0086(17)
C18 0.023(2) 0.023(2) 0.017(2) -0.0022(16) -0.0041(16) -0.0021(17)
C19 0.025(2) 0.022(2) 0.022(2) -0.0008(17) -0.0058(18) -0.0043(18)
C16 0.020(2) 0.021(2) 0.023(2) -0.0026(16) -0.0069(17) -0.0084(17)
C11 0.022(2) 0.027(2) 0.031(2) 0.0030(18) -0.0075(19) -0.0078(19)
C20 0.023(2) 0.023(2) 0.020(2) -0.0029(16) -0.0078(17) -0.0090(18)

loop_
_atom_type_symbol
_atom_type_description
_atom_type_scat_dispersion_real
_atom_type_scat_dispersion_imag
_atom_type_scat_source
C C 0.0033 0.0016 'International Tables Vol C Tables 4.2.6.8 and 6.1.1.4'
H H 0.0000 0.0000 'International Tables Vol C Tables 4.2.6.8 and 6.1.1.4'

loop_
_geom_angle_atom_site_label_1
_geom_angle_atom_site_label_2
_geom_angle_atom_site_label_3
_geom_angle
C1 C14 C13 125.1(4)
C1 C14 C9 119.0(4)
C13 C14 C9 116.0(3)
C8 C7 C6 124.0(4)
C8 C7 C2 118.0(4)
C6 C7 C2 118.0(4)
C2 C1 C14 122.0(4)
C2 C1 C15 119.2(3)
C14 C1 C15 118.8(3)
C1 C2 C3 125.0(4)
C1 C2 C7 118.7(4)
C3 C2 C7 116.3(4)
C8 C9 C10 123.8(4)
C8 C9 C14 118.1(4)
C10 C9 C14 118.1(4)
C5 C6 C7 123.2(4)
C5 C6 H6 118.4
C7 C6 H6 118.4
C11 C10 C9 123.5(4)
C11 C10 H10 118.2
C9 C10 H10 118.2
C9 C8 C7 124.2(4)
C9 C8 H8 117.9
C7 C8 H8 117.9
C20 C15 C16 117.7(3)
C20 C15 C1 121.3(3)
C16 C15 C1 121.0(3)
C4 C3 C2 123.1(4)
C4 C3 H3 118.4
C2 C3 H3 118.4
C18 C17 C16 119.6(4)
C18 C17 H17 120.2
C16 C17 H17 120.2
C13 C12 C11 119.8(4)
C13 C12 H12 120.1
C11 C12 H12 120.1
C6 C5 C4 119.2(4)
C6 C5 H5 120.4
C4 C5 H5 120.4
C3 C4 C5 120.2(4)
C3 C4 H4 119.9
C5 C4 H4 119.9
C12 C13 C14 123.9(4)
C12 C13 H13 118.1
C14 C13 H13 118.1
C17 C18 C19 121.0(4)
C17 C18 H18 119.5
C19 C18 H18 119.5
C18 C19 C20 119.2(4)
C18 C19 H19 120.4
C20 C19 H19 120.4
C17 C16 C15 121.3(4)
C17 C16 H16 119.4
C15 C16 H16 119.4
C10 C11 C12 118.7(4)
C10 C11 H11 120.6
C12 C11 H11 120.6
C19 C20 C15 121.2(4)
C19 C20 H20 119.4
C15 C20 H20 119.4

loop_
_geom_bond_atom_site_label_1
_geom_bond_atom_site_label_2
_geom_bond_distance
C14 C1 1.403(5)
C14 C13 1.420(5)
C14 C9 1.472(6)
C7 C8 1.392(6)
C7 C6 1.405(6)
C7 C2 1.473(6)
C1 C2 1.399(5)
C1 C15 1.501(5)
C2 C3 1.428(5)
C9 C8 1.373(6)
C9 C10 1.413(6)
C6 C5 1.364(6)
C6 H6 0.9500
C10 C11 1.346(6)
C10 H10 0.9500
C8 H8 0.9500
C15 C20 1.402(5)
C15 C16 1.406(5)
C3 C4 1.351(5)
C3 H3 0.9500
C17 C18 1.380(5)
C17 C16 1.385(5)
C17 H17 0.9500
C12 C13 1.346(6)
C12 C11 1.445(6)
C12 H12 0.9500
C5 C4 1.421(6)
C5 H5 0.9500
C4 H4 0.9500
C13 H13 0.9500
C18 C19 1.388(5)
C18 H18 0.9500
C19 C20 1.394(5)
C19 H19 0.9500
C16 H16 0.9500
C11 H11 0.9500
C20 H20 0.9500

loop_
_geom_torsion_atom_site_label_1
_geom_torsion_atom_site_label_2
_geom_torsion_atom_site_label_3
_geom_torsion_atom_site_label_4
_geom_torsion
C13 C14 C1 C2 -179.4(3)
C9 C14 C1 C2 1.2(6)
C13 C14 C1 C15 0.3(6)
C9 C14 C1 C15 -179.1(3)
C14 C1 C2 C3 -179.7(3)
C15 C1 C2 C3 0.6(6)
C14 C1 C2 C7 0.6(5)
C15 C1 C2 C7 -179.0(3)
C8 C7 C2 C1 -1.6(5)
C6 C7 C2 C1 177.9(3)
C8 C7 C2 C3 178.7(3)
C6 C7 C2 C3 -1.7(5)
C1 C14 C9 C8 -2.1(5)
C13 C14 C9 C8 178.4(3)
C1 C14 C9 C10 178.7(3)
C13 C14 C9 C10 -0.8(5)
C8 C7 C6 C5 -179.5(4)
C2 C7 C6 C5 1.0(6)
C8 C9 C10 C11 -178.8(4)
C14 C9 C10 C11 0.4(6)
C10 C9 C8 C7 -179.7(4)
C14 C9 C8 C7 1.1(6)
C6 C7 C8 C9 -178.8(4)
C2 C7 C8 C9 0.7(6)
C2 C1 C15 C20 -72.8(5)
C14 C1 C15 C20 107.6(4)
C2 C1 C15 C16 106.5(4)
C14 C1 C15 C16 -73.2(5)
C1 C2 C3 C4 -178.5(4)
C7 C2 C3 C4 1.1(6)
C7 C6 C5 C4 0.4(6)
C2 C3 C4 C5 0.3(6)
C6 C5 C4 C3 -1.1(6)
C11 C12 C13 C14 0.5(6)
C1 C14 C13 C12 -179.1(4)
C9 C14 C13 C12 0.3(6)
C16 C17 C18 C19 -0.4(6)
C17 C18 C19 C20 0.6(6)
C18 C17 C16 C15 0.6(6)
C20 C15 C16 C17 -0.9(5)
C1 C15 C16 C17 179.8(4)
C9 C10 C11 C12 0.5(6)
C13 C12 C11 C10 -1.0(6)
C18 C19 C20 C15 -1.0(5)
C16 C15 C20 C19 1.1(5)
C1 C15 C20 C19 -179.6(4)
